data_4084348
loop_
_publ_author_name
'Gan, Kennard'
'Sadeer, Abdul'
'Xu, Chang'
'Li, Yongxin'
'Pullarkat, Sumod A.'

_publ_section_title
;
 Asymmetric Construction of a Ferrocenyl Phosphapalladacycle from Achiral
 Enones and a Demonstration of Its Catalytic Potential
;
_journal_issue 19
_journal_name_full Organometallics
_journal_page_first 5074
_journal_paper_doi 10.1021/om5007215
_journal_volume 33
_journal_year 2014
_chemical_absolute_configuration ad
_chemical_formula_moiety 'C45 H43 Cl Fe N O P Pd, C H2 Cl2'
_chemical_formula_sum 'C46 H45 Cl3 Fe N O P Pd'
_chemical_formula_weight 927.40
_chemical_name_systematic
; 
 ? 
;
_space_group_IT_number 19
_symmetry_cell_setting orthorhombic
_symmetry_space_group_name_Hall 'P 2ac 2ab'
_symmetry_space_group_name_H-M 'P 21 21 21'
_atom_sites_solution_hydrogens geom
_atom_sites_solution_primary direct
_atom_sites_solution_secondary difmap
_audit_creation_method SHELXL-97
_cell_angle_alpha 90.00
_cell_angle_beta 90.00
_cell_angle_gamma 90.00
_cell_formula_units_Z 4
_cell_length_a 11.1263(6)
_cell_length_b 12.7090(7)
_cell_length_c 29.4776(19)
_cell_measurement_reflns_used 4306
_cell_measurement_temperature 103(2)
_cell_measurement_theta_max 27.07
_cell_measurement_theta_min 2.53
_cell_volume 4168.3(4)
_computing_cell_refinement 'Bruker SAINT'
_computing_data_collection 'Bruker APEX2'
_computing_data_reduction 'Bruker SAINT'
_computing_molecular_graphics 'Bruker SHELXTL'
_computing_publication_material 'Bruker SHELXTL'
_computing_structure_refinement 'SHELXL-97 (Sheldrick, 2008)'
_computing_structure_solution 'SHELXS-97 (Sheldrick, 2008)'
_diffrn_ambient_temperature 103(2)
_diffrn_measured_fraction_theta_full 0.998
_diffrn_measured_fraction_theta_max 0.998
_diffrn_measurement_device_type 'Bruker APEX-II CCD'
_diffrn_measurement_method '\f and \w scans'
_diffrn_radiation_monochromator graphite
_diffrn_radiation_source 'fine-focus sealed tube'
_diffrn_radiation_type MoK\a
_diffrn_radiation_wavelength 0.71073
_diffrn_reflns_av_R_equivalents 0.0626
_diffrn_reflns_av_sigmaI/netI 0.1075
_diffrn_reflns_limit_h_max 9
_diffrn_reflns_limit_h_min -15
_diffrn_reflns_limit_k_max 12
_diffrn_reflns_limit_k_min -18
_diffrn_reflns_limit_l_max 42
_diffrn_reflns_limit_l_min -41
_diffrn_reflns_number 28070
_diffrn_reflns_theta_full 30.52
_diffrn_reflns_theta_max 30.52
_diffrn_reflns_theta_min 1.74
_exptl_absorpt_coefficient_mu 1.046
_exptl_absorpt_correction_T_max 0.9399
_exptl_absorpt_correction_T_min 0.6796
_exptl_absorpt_correction_type multi-scan
_exptl_absorpt_process_details sadabs
_exptl_crystal_colour yellow
_exptl_crystal_density_diffrn 1.478
_exptl_crystal_density_method 'not measured'
_exptl_crystal_description needle
_exptl_crystal_F_000 1896
_exptl_crystal_size_max 0.40
_exptl_crystal_size_mid 0.08
_exptl_crystal_size_min 0.06
_refine_diff_density_max 0.863
_refine_diff_density_min -1.170
_refine_diff_density_rms 0.200
_refine_ls_abs_structure_details 'Flack H D (1983), Acta Cryst. A39, 876-881'
_refine_ls_abs_structure_Flack 0.00(2)
_refine_ls_extinction_method none
_refine_ls_goodness_of_fit_ref 1.008
_refine_ls_hydrogen_treatment constr
_refine_ls_matrix_type full
_refine_ls_number_parameters 490
_refine_ls_number_reflns 12611
_refine_ls_number_restraints 0
_refine_ls_restrained_S_all 1.008
_refine_ls_R_factor_all 0.0846
_refine_ls_R_factor_gt 0.0529
_refine_ls_shift/su_max 0.000
_refine_ls_shift/su_mean 0.000
_refine_ls_structure_factor_coef Fsqd
_refine_ls_weighting_details 'calc w=1/[\s^2^(Fo^2^)+(0.0530P)^2^+0.0000P] where P=(Fo^2^+2Fc^2^)/3'
_refine_ls_weighting_scheme calc
_refine_ls_wR_factor_gt 0.1074
_refine_ls_wR_factor_ref 0.1282
_reflns_number_gt 9299
_reflns_number_total 12611
_reflns_threshold_expression >2sigma(I)
_cod_data_source_file om5007215_si_002.cif
_cod_data_source_block leung673
_cod_depositor_comments
;
The following automatic conversions were performed:

'_symmetry_cell_setting' value 'Orthorhombic' changed to
'orthorhombic' according to
/home/saulius/struct/COD-crude-data--automatic-downloads/rss-feeds/ACS/lib/dictionaries/cif_core.dic
dictionary named 'cif_core.dic' version 2.4.2 from 2011-04-26.

Automatic conversion script
Id: cif_fix_values 2281 2013-09-26 08:29:07Z andrius 

 Adding full bibliography for 4084347--4084348.cif.
;
_cod_original_sg_symbol_H-M P2(1)2(1)2(1)
_cod_database_code 4084348

loop_
_symmetry_equiv_pos_as_xyz
'x, y, z'
'-x+1/2, -y, z+1/2'
'-x, y+1/2, -z+1/2'
'x+1/2, -y+1/2, -z'

loop_
_atom_site_label
_atom_site_type_symbol
_atom_site_fract_x
_atom_site_fract_y
_atom_site_fract_z
_atom_site_U_iso_or_equiv
_atom_site_adp_type
_atom_site_occupancy
_atom_site_symmetry_multiplicity
_atom_site_calc_flag
_atom_site_refinement_flags
Pd1 Pd 0.13978(3) 0.00892(2) 0.188348(11) 0.01565(8) Uani 1 1 d .
Fe1 Fe -0.16524(6) -0.11178(5) 0.05390(2) 0.01776(15) Uani 1 1 d .
C1 C 0.3134(4) -0.0334(3) 0.18586(16) 0.0191(9) Uani 1 1 d .
C2 C 0.4114(4) 0.0274(4) 0.16931(15) 0.0182(9) Uani 1 1 d .
H2 H 0.3963 0.0920 0.1541 0.022 Uiso 1 1 calc R
C3 C 0.5265(4) -0.0060(4) 0.17500(14) 0.0226(10) Uani 1 1 d .
H3 H 0.5903 0.0372 0.1645 0.027 Uiso 1 1 calc R
C4 C 0.5543(4) -0.1034(4) 0.19606(14) 0.0178(9) Uani 1 1 d .
C5 C 0.6743(4) -0.1402(4) 0.19999(16) 0.0253(11) Uani 1 1 d .
H5 H 0.7389 -0.0983 0.1891 0.030 Uiso 1 1 calc R
C6 C 0.6969(5) -0.2351(4) 0.21935(17) 0.0280(12) Uani 1 1 d .
H6 H 0.7774 -0.2592 0.2219 0.034 Uiso 1 1 calc R
C7 C 0.6025(5) -0.2979(4) 0.23559(16) 0.0277(12) Uani 1 1 d .
H7 H 0.6199 -0.3645 0.2486 0.033 Uiso 1 1 calc R
C8 C 0.4860(4) -0.2646(4) 0.23296(16) 0.0221(10) Uani 1 1 d .
H8 H 0.4235 -0.3077 0.2446 0.027 Uiso 1 1 calc R
C9 C 0.4577(4) -0.1657(4) 0.21285(15) 0.0181(9) Uani 1 1 d .
C10 C 0.3381(4) -0.1264(3) 0.20889(14) 0.0180(9) Uani 1 1 d .
C11 C 0.2328(4) -0.1848(4) 0.22754(17) 0.0205(10) Uani 1 1 d .
H11 H 0.2595 -0.2255 0.2548 0.025 Uiso 1 1 calc R
C12 C 0.1824(4) -0.2613(4) 0.1929(2) 0.0288(12) Uani 1 1 d .
H12A H 0.1449 -0.2219 0.1680 0.043 Uiso 1 1 calc R
H12B H 0.1222 -0.3064 0.2073 0.043 Uiso 1 1 calc R
H12C H 0.2476 -0.3049 0.1808 0.043 Uiso 1 1 calc R
C13 C 0.1831(5) -0.0527(4) 0.28472(17) 0.0317(13) Uani 1 1 d .
H13A H 0.1326 0.0086 0.2912 0.048 Uiso 1 1 calc R
H13B H 0.2668 -0.0301 0.2811 0.048 Uiso 1 1 calc R
H13C H 0.1776 -0.1029 0.3099 0.048 Uiso 1 1 calc R
C14 C 0.0225(5) -0.1526(4) 0.2516(2) 0.0361(14) Uani 1 1 d .
H14A H 0.0325 -0.2119 0.2725 0.054 Uiso 1 1 calc R
H14B H -0.0123 -0.1779 0.2231 0.054 Uiso 1 1 calc R
H14C H -0.0313 -0.1004 0.2652 0.054 Uiso 1 1 calc R
C15 C 0.1626(4) 0.2382(3) 0.12573(15) 0.0165(9) Uani 1 1 d .
C16 C 0.1277(5) 0.3071(3) 0.09105(15) 0.0216(10) Uani 1 1 d .
H16 H 0.0970 0.2798 0.0634 0.026 Uiso 1 1 calc R
C17 C 0.1379(5) 0.4152(4) 0.09701(17) 0.0286(11) Uani 1 1 d .
H17 H 0.1144 0.4618 0.0734 0.034 Uiso 1 1 calc R
C18 C 0.1826(5) 0.4550(4) 0.13759(19) 0.0292(12) Uani 1 1 d .
H18 H 0.1894 0.5289 0.1416 0.035 Uiso 1 1 calc R
C19 C 0.2171(4) 0.3884(4) 0.17214(17) 0.0258(11) Uani 1 1 d .
H19 H 0.2472 0.4163 0.1998 0.031 Uiso 1 1 calc R
C20 C 0.2076(4) 0.2787(4) 0.16624(17) 0.0211(10) Uani 1 1 d .
H20 H 0.2318 0.2324 0.1898 0.025 Uiso 1 1 calc R
C21 C 0.2539(4) 0.0482(3) 0.08048(15) 0.0143(9) Uani 1 1 d .
C22 C 0.3139(4) 0.1144(4) 0.05025(16) 0.0190(10) Uani 1 1 d .
H22 H 0.3036 0.1885 0.0522 0.023 Uiso 1 1 calc R
C23 C 0.3885(4) 0.0718(4) 0.01742(17) 0.0252(11) Uani 1 1 d .
H23 H 0.4287 0.1171 -0.0032 0.030 Uiso 1 1 calc R
C24 C 0.4054(4) -0.0352(4) 0.01425(17) 0.0201(10) Uani 1 1 d .
H24 H 0.4557 -0.0637 -0.0087 0.024 Uiso 1 1 calc R
C25 C 0.3488(4) -0.1007(3) 0.04463(15) 0.0214(10) Uani 1 1 d .
H25 H 0.3620 -0.1744 0.0430 0.026 Uiso 1 1 calc R
C26 C 0.2729(4) -0.0604(3) 0.07756(17) 0.0177(10) Uani 1 1 d .
H26 H 0.2338 -0.1066 0.0982 0.021 Uiso 1 1 calc R
C27 C 0.0038(4) 0.0817(3) 0.08733(15) 0.0166(9) Uani 1 1 d .
H27 H 0.0213 0.1132 0.0570 0.020 Uiso 1 1 calc R
C28 C -0.1020(4) 0.1426(4) 0.10658(15) 0.0175(9) Uani 1 1 d .
H28A H -0.1547 0.0934 0.1234 0.021 Uiso 1 1 calc R
H28B H -0.0716 0.1955 0.1284 0.021 Uiso 1 1 calc R
C29 C -0.1756(4) 0.1979(3) 0.07046(15) 0.0175(9) Uani 1 1 d .
C30 C -0.2934(4) 0.2452(3) 0.08376(15) 0.0160(9) Uani 1 1 d .
C31 C -0.3340(4) 0.2470(3) 0.12900(15) 0.0186(10) Uani 1 1 d .
H31 H -0.2856 0.2177 0.1524 0.022 Uiso 1 1 calc R
C32 C -0.4440(4) 0.2913(4) 0.13947(17) 0.0228(10) Uani 1 1 d .
H32 H -0.4709 0.2927 0.1700 0.027 Uiso 1 1 calc R
C33 C -0.5140(4) 0.3330(4) 0.10604(18) 0.0242(11) Uani 1 1 d .
H33 H -0.5897 0.3628 0.1135 0.029 Uiso 1 1 calc R
C34 C -0.4761(4) 0.3325(4) 0.06116(17) 0.0234(10) Uani 1 1 d .
H34 H -0.5251 0.3622 0.0381 0.028 Uiso 1 1 calc R
C35 C -0.3663(4) 0.2882(3) 0.05038(15) 0.0202(9) Uani 1 1 d .
H35 H -0.3404 0.2871 0.0197 0.024 Uiso 1 1 calc R
C36 C -0.0179(4) -0.0333(3) 0.07934(16) 0.0163(9) Uani 1 1 d .
C37 C 0.0130(4) -0.0901(4) 0.03905(17) 0.0235(11) Uani 1 1 d .
H37 H 0.0462 -0.0592 0.0105 0.028 Uiso 1 1 calc R
C38 C -0.0115(4) -0.1981(4) 0.04709(19) 0.0281(12) Uani 1 1 d .
H38 H 0.0013 -0.2567 0.0250 0.034 Uiso 1 1 calc R
C39 C -0.0589(5) -0.2089(4) 0.09170(19) 0.0282(12) Uani 1 1 d .
H39 H -0.0843 -0.2760 0.1066 0.034 Uiso 1 1 calc R
C40 C -0.0624(4) -0.1078(4) 0.11124(16) 0.0201(10) Uani 1 1 d .
H40 H -0.0922 -0.0910 0.1424 0.024 Uiso 1 1 calc R
C41 C -0.3435(4) -0.1370(4) 0.06797(17) 0.0244(10) Uani 1 1 d .
H41 H -0.3765 -0.1667 0.0968 0.029 Uiso 1 1 calc R
C42 C -0.3072(4) -0.1960(4) 0.02934(19) 0.0255(11) Uani 1 1 d .
H42 H -0.3111 -0.2743 0.0260 0.031 Uiso 1 1 calc R
C43 C -0.2668(4) -0.1237(4) -0.00379(17) 0.0271(11) Uani 1 1 d .
H43 H -0.2357 -0.1425 -0.0346 0.033 Uiso 1 1 calc R
C44 C -0.2751(4) -0.0209(4) 0.01397(17) 0.0244(11) Uani 1 1 d .
H44 H -0.2523 0.0457 -0.0019 0.029 Uiso 1 1 calc R
C45 C -0.3237(4) -0.0295(4) 0.05880(17) 0.0221(10) Uani 1 1 d .
H45 H -0.3402 0.0303 0.0800 0.026 Uiso 1 1 calc R
C46 C 0.5983(7) 0.5912(6) 0.1271(2) 0.058(2) Uani 1 1 d .
H46A H 0.6196 0.6555 0.1442 0.069 Uiso 1 1 calc R
H46B H 0.5758 0.5362 0.1493 0.069 Uiso 1 1 calc R
Cl1 Cl -0.05688(11) 0.07131(9) 0.21033(4) 0.0217(2) Uani 1 1 d .
Cl2 Cl 0.47337(17) 0.61809(14) 0.09198(7) 0.0615(5) Uani 1 1 d .
Cl3 Cl 0.72216(18) 0.54935(14) 0.09682(9) 0.0725(6) Uani 1 1 d .
N1 N 0.1416(4) -0.1036(3) 0.24246(12) 0.0208(8) Uani 1 1 d .
O1 O -0.1400(3) 0.2044(2) 0.03137(11) 0.0239(7) Uani 1 1 d .
P1 P 0.14436(11) 0.09592(8) 0.12160(4) 0.0143(2) Uani 1 1 d .

loop_
_atom_site_aniso_label
_atom_site_aniso_U_11
_atom_site_aniso_U_22
_atom_site_aniso_U_33
_atom_site_aniso_U_23
_atom_site_aniso_U_13
_atom_site_aniso_U_12
Pd1 0.01779(16) 0.01489(16) 0.01427(14) 0.00109(14) 0.00104(13) -0.00148(13)
Fe1 0.0141(4) 0.0192(3) 0.0200(3) -0.0050(3) -0.0008(2) -0.0011(2)
C1 0.023(2) 0.022(2) 0.013(2) -0.0012(19) -0.0041(18) -0.0003(17)
C2 0.017(2) 0.020(2) 0.018(2) -0.0011(18) -0.0022(17) -0.0022(17)
C3 0.022(2) 0.030(3) 0.015(2) -0.003(2) 0.0020(16) -0.007(2)
C4 0.019(2) 0.025(2) 0.009(2) 0.0014(18) -0.0002(16) -0.0032(18)
C5 0.018(3) 0.038(3) 0.020(2) 0.001(2) -0.0014(17) -0.001(2)
C6 0.021(3) 0.044(3) 0.019(3) 0.001(2) -0.0019(19) 0.007(2)
C7 0.032(3) 0.033(3) 0.018(2) 0.004(2) 0.000(2) 0.008(2)
C8 0.024(3) 0.026(3) 0.017(2) 0.007(2) -0.0007(19) 0.002(2)
C9 0.021(2) 0.023(2) 0.010(2) -0.0015(18) -0.0015(17) 0.0001(19)
C10 0.019(2) 0.021(2) 0.013(2) -0.0025(18) -0.0031(17) -0.0007(18)
C11 0.022(3) 0.020(2) 0.019(2) 0.005(2) -0.0003(19) 0.0015(18)
C12 0.025(3) 0.025(3) 0.036(3) 0.002(2) 0.001(2) -0.0099(19)
C13 0.042(3) 0.035(3) 0.017(2) 0.006(2) 0.006(2) 0.015(2)
C14 0.023(3) 0.029(3) 0.056(4) 0.016(3) 0.015(3) 0.003(2)
C15 0.017(2) 0.016(2) 0.017(2) -0.0028(17) 0.0037(17) -0.0002(16)
C16 0.027(3) 0.020(2) 0.018(2) -0.0007(18) 0.000(2) 0.0036(19)
C17 0.037(3) 0.020(2) 0.029(3) 0.005(2) 0.006(2) 0.001(2)
C18 0.036(3) 0.012(2) 0.039(3) -0.010(2) 0.014(2) -0.001(2)
C19 0.029(3) 0.023(3) 0.026(3) -0.011(2) 0.007(2) -0.008(2)
C20 0.022(3) 0.022(2) 0.020(2) -0.003(2) 0.0030(19) -0.0042(19)
C21 0.012(2) 0.019(2) 0.012(2) -0.0029(18) -0.0022(16) -0.0003(16)
C22 0.020(2) 0.015(2) 0.021(2) 0.0020(19) 0.0012(18) 0.0001(17)
C23 0.027(3) 0.024(3) 0.024(3) 0.002(2) 0.009(2) -0.0020(19)
C24 0.013(2) 0.021(2) 0.026(3) -0.003(2) 0.0035(18) 0.0021(17)
C25 0.023(3) 0.014(2) 0.027(2) -0.0019(18) -0.001(2) 0.002(2)
C26 0.019(3) 0.012(2) 0.022(3) -0.0008(19) 0.0004(19) -0.0012(17)
C27 0.016(2) 0.018(2) 0.016(2) 0.0022(18) 0.0018(17) -0.0002(17)
C28 0.019(2) 0.017(2) 0.017(2) 0.0003(18) -0.0001(17) -0.0013(17)
C29 0.021(3) 0.016(2) 0.015(2) 0.0009(18) -0.0002(17) 0.0012(17)
C30 0.019(2) 0.013(2) 0.016(2) -0.0027(18) 0.0002(17) -0.0012(16)
C31 0.024(3) 0.015(2) 0.017(2) 0.0026(17) -0.0013(18) 0.0010(17)
C32 0.022(3) 0.024(3) 0.022(3) 0.002(2) 0.0051(19) 0.002(2)
C33 0.015(3) 0.028(3) 0.030(3) 0.002(2) 0.0029(19) 0.003(2)
C34 0.021(3) 0.025(3) 0.024(3) 0.000(2) -0.0064(19) 0.0013(19)
C35 0.026(3) 0.021(2) 0.013(2) 0.0004(17) 0.000(2) -0.001(2)
C36 0.010(2) 0.018(2) 0.021(2) -0.0042(18) 0.0010(17) -0.0008(16)
C37 0.013(2) 0.031(3) 0.027(3) -0.010(2) 0.0012(18) 0.0018(19)
C38 0.014(3) 0.030(3) 0.040(3) -0.014(2) -0.003(2) -0.003(2)
C39 0.023(3) 0.025(3) 0.037(3) -0.002(2) -0.008(2) -0.001(2)
C40 0.018(2) 0.021(2) 0.021(2) -0.004(2) -0.0057(18) -0.0020(19)
C41 0.019(3) 0.028(3) 0.026(2) 0.002(2) -0.001(2) 0.001(2)
C42 0.017(3) 0.025(3) 0.035(3) -0.006(2) -0.008(2) -0.0030(19)
C43 0.023(3) 0.034(3) 0.025(3) -0.009(2) -0.009(2) 0.000(2)
C44 0.016(2) 0.028(3) 0.030(3) 0.004(2) -0.0089(18) -0.0029(19)
C45 0.013(2) 0.025(3) 0.029(3) -0.009(2) -0.0077(18) 0.0017(16)
C46 0.097(6) 0.044(4) 0.032(3) -0.003(3) -0.013(3) -0.018(4)
Cl1 0.0258(6) 0.0216(6) 0.0179(5) -0.0014(5) 0.0043(4) 0.0049(4)
Cl2 0.0618(12) 0.0419(10) 0.0807(14) 0.0126(9) 0.0001(10) 0.0002(8)
Cl3 0.0564(13) 0.0468(10) 0.1143(19) 0.0137(11) -0.0190(12) -0.0156(9)
N1 0.018(2) 0.0227(19) 0.0219(19) 0.0098(16) 0.0036(16) 0.0023(18)
O1 0.0270(19) 0.0268(17) 0.0179(16) 0.0014(13) 0.0075(15) 0.0074(16)
P1 0.0169(6) 0.0121(5) 0.0138(5) -0.0006(4) 0.0000(4) -0.0009(5)

loop_
_atom_type_symbol
_atom_type_description
_atom_type_scat_dispersion_real
_atom_type_scat_dispersion_imag
_atom_type_scat_source
C C 0.0033 0.0016 'International Tables Vol C Tables 4.2.6.8 and 6.1.1.4'
H H 0.0000 0.0000 'International Tables Vol C Tables 4.2.6.8 and 6.1.1.4'
N N 0.0061 0.0033 'International Tables Vol C Tables 4.2.6.8 and 6.1.1.4'
O O 0.0106 0.0060 'International Tables Vol C Tables 4.2.6.8 and 6.1.1.4'
P P 0.1023 0.0942 'International Tables Vol C Tables 4.2.6.8 and 6.1.1.4'
Cl Cl 0.1484 0.1585 'International Tables Vol C Tables 4.2.6.8 and 6.1.1.4'
Fe Fe 0.3463 0.8444 'International Tables Vol C Tables 4.2.6.8 and 6.1.1.4'
Pd Pd -0.9988 1.0072 'International Tables Vol C Tables 4.2.6.8 and 6.1.1.4'

loop_
_geom_angle_atom_site_label_1
_geom_angle_atom_site_label_2
_geom_angle_atom_site_label_3
_geom_angle
C1 Pd1 N1 80.74(17)
C1 Pd1 P1 94.46(14)
N1 Pd1 P1 167.33(11)
C1 Pd1 Cl1 165.86(14)
N1 Pd1 Cl1 91.60(11)
P1 Pd1 Cl1 95.36(4)
C42 Fe1 C39 109.0(2)
C42 Fe1 C38 109.36(19)
C39 Fe1 C38 40.8(2)
C42 Fe1 C40 137.8(2)
C39 Fe1 C40 40.35(19)
C38 Fe1 C40 68.0(2)
C42 Fe1 C43 40.5(2)
C39 Fe1 C43 136.8(2)
C38 Fe1 C43 109.9(2)
C40 Fe1 C43 177.1(2)
C42 Fe1 C37 138.0(2)
C39 Fe1 C37 68.7(2)
C38 Fe1 C37 40.6(2)
C40 Fe1 C37 68.4(2)
C43 Fe1 C37 111.5(2)
C42 Fe1 C41 40.7(2)
C39 Fe1 C41 110.8(2)
C38 Fe1 C41 138.2(2)
C40 Fe1 C41 112.2(2)
C43 Fe1 C41 67.8(2)
C37 Fe1 C41 178.6(2)
C42 Fe1 C44 68.4(2)
C39 Fe1 C44 177.0(2)
C38 Fe1 C44 138.2(2)
C40 Fe1 C44 142.6(2)
C43 Fe1 C44 40.3(2)
C37 Fe1 C44 112.2(2)
C41 Fe1 C44 68.17(19)
C42 Fe1 C45 68.17(19)
C39 Fe1 C45 140.1(2)
C38 Fe1 C45 177.44(19)
C40 Fe1 C45 114.21(19)
C43 Fe1 C45 67.83(19)
C37 Fe1 C45 141.0(2)
C41 Fe1 C45 40.18(18)
C44 Fe1 C45 40.8(2)
C42 Fe1 C36 177.29(19)
C39 Fe1 C36 68.44(19)
C38 Fe1 C36 68.23(18)
C40 Fe1 C36 40.59(18)
C43 Fe1 C36 141.0(2)
C37 Fe1 C36 40.76(18)
C41 Fe1 C36 140.48(19)
C44 Fe1 C36 114.22(19)
C45 Fe1 C36 114.26(18)
C10 C1 C2 118.6(4)
C10 C1 Pd1 113.6(3)
C2 C1 Pd1 127.2(3)
C3 C2 C1 120.6(4)
C3 C2 H2 119.7
C1 C2 H2 119.7
C2 C3 C4 122.2(4)
C2 C3 H3 118.9
C4 C3 H3 118.9
C3 C4 C5 121.9(4)
C3 C4 C9 118.2(4)
C5 C4 C9 119.9(4)
C6 C5 C4 120.0(5)
C6 C5 H5 120.0
C4 C5 H5 120.0
C5 C6 C7 120.7(5)
C5 C6 H6 119.7
C7 C6 H6 119.7
C8 C7 C6 121.0(5)
C8 C7 H7 119.5
C6 C7 H7 119.5
C7 C8 C9 120.5(5)
C7 C8 H8 119.8
C9 C8 H8 119.8
C4 C9 C8 117.9(4)
C4 C9 C10 118.8(4)
C8 C9 C10 123.3(4)
C1 C10 C9 121.5(4)
C1 C10 C11 116.6(4)
C9 C10 C11 121.9(4)
C10 C11 N1 107.1(4)
C10 C11 C12 111.1(4)
N1 C11 C12 112.7(4)
C10 C11 H11 108.6
N1 C11 H11 108.6
C12 C11 H11 108.6
C11 C12 H12A 109.5
C11 C12 H12B 109.5
H12A C12 H12B 109.5
C11 C12 H12C 109.5
H12A C12 H12C 109.5
H12B C12 H12C 109.5
N1 C13 H13A 109.5
N1 C13 H13B 109.5
H13A C13 H13B 109.5
N1 C13 H13C 109.5
H13A C13 H13C 109.5
H13B C13 H13C 109.5
N1 C14 H14A 109.5
N1 C14 H14B 109.5
H14A C14 H14B 109.5
N1 C14 H14C 109.5
H14A C14 H14C 109.5
H14B C14 H14C 109.5
C20 C15 C16 119.6(4)
C20 C15 P1 117.6(3)
C16 C15 P1 122.7(3)
C17 C16 C15 120.2(4)
C17 C16 H16 119.9
C15 C16 H16 119.9
C16 C17 C18 119.8(5)
C16 C17 H17 120.1
C18 C17 H17 120.1
C19 C18 C17 120.8(4)
C19 C18 H18 119.6
C17 C18 H18 119.6
C18 C19 C20 119.7(5)
C18 C19 H19 120.2
C20 C19 H19 120.2
C15 C20 C19 119.9(5)
C15 C20 H20 120.1
C19 C20 H20 120.1
C22 C21 C26 118.9(5)
C22 C21 P1 122.9(3)
C26 C21 P1 118.1(4)
C23 C22 C21 119.8(4)
C23 C22 H22 120.1
C21 C22 H22 120.1
C24 C23 C22 121.1(5)
C24 C23 H23 119.5
C22 C23 H23 119.5
C25 C24 C23 119.4(5)
C25 C24 H24 120.3
C23 C24 H24 120.3
C24 C25 C26 120.9(4)
C24 C25 H25 119.6
C26 C25 H25 119.6
C25 C26 C21 120.0(5)
C25 C26 H26 120.0
C21 C26 H26 120.0
C36 C27 C28 115.5(4)
C36 C27 P1 108.3(3)
C28 C27 P1 113.4(3)
C36 C27 H27 106.3
C28 C27 H27 106.3
P1 C27 H27 106.3
C29 C28 C27 113.1(4)
C29 C28 H28A 109.0
C27 C28 H28A 109.0
C29 C28 H28B 109.0
C27 C28 H28B 109.0
H28A C28 H28B 107.8
O1 C29 C30 120.3(4)
O1 C29 C28 121.2(4)
C30 C29 C28 118.5(4)
C35 C30 C31 118.6(4)
C35 C30 C29 119.0(4)
C31 C30 C29 122.4(4)
C32 C31 C30 120.1(4)
C32 C31 H31 119.9
C30 C31 H31 119.9
C33 C32 C31 120.2(5)
C33 C32 H32 119.9
C31 C32 H32 119.9
C32 C33 C34 120.9(5)
C32 C33 H33 119.5
C34 C33 H33 119.5
C35 C34 C33 119.3(5)
C35 C34 H34 120.4
C33 C34 H34 120.4
C34 C35 C30 120.9(4)
C34 C35 H35 119.5
C30 C35 H35 119.5
C40 C36 C37 107.3(4)
C40 C36 C27 126.9(4)
C37 C36 C27 125.6(4)
C40 C36 Fe1 69.0(2)
C37 C36 Fe1 69.2(3)
C27 C36 Fe1 131.1(3)
C38 C37 C36 107.6(4)
C38 C37 Fe1 69.4(3)
C36 C37 Fe1 70.0(3)
C38 C37 H37 126.2
C36 C37 H37 126.2
Fe1 C37 H37 126.2
C37 C38 C39 108.6(4)
C37 C38 Fe1 70.0(3)
C39 C38 Fe1 69.6(3)
C37 C38 H38 125.7
C39 C38 H38 125.7
Fe1 C38 H38 125.7
C40 C39 C38 107.5(5)
C40 C39 Fe1 69.9(3)
C38 C39 Fe1 69.6(3)
C40 C39 H39 126.3
C38 C39 H39 126.3
Fe1 C39 H39 126.3
C39 C40 C36 109.1(4)
C39 C40 Fe1 69.8(3)
C36 C40 Fe1 70.4(3)
C39 C40 H40 125.5
C36 C40 H40 125.5
Fe1 C40 H40 125.5
C45 C41 C42 108.2(4)
C45 C41 Fe1 70.0(3)
C42 C41 Fe1 69.2(3)
C45 C41 H41 125.9
C42 C41 H41 125.9
Fe1 C41 H41 125.9
C43 C42 C41 107.5(4)
C43 C42 Fe1 70.0(3)
C41 C42 Fe1 70.1(3)
C43 C42 H42 126.2
C41 C42 H42 126.2
Fe1 C42 H42 126.2
C44 C43 C42 109.0(5)
C44 C43 Fe1 70.1(3)
C42 C43 Fe1 69.5(3)
C44 C43 H43 125.5
C42 C43 H43 125.5
Fe1 C43 H43 125.5
C43 C44 C45 107.2(4)
C43 C44 Fe1 69.6(3)
C45 C44 Fe1 69.7(3)
C43 C44 H44 126.4
C45 C44 H44 126.4
Fe1 C44 H44 126.4
C41 C45 C44 108.1(4)
C41 C45 Fe1 69.8(3)
C44 C45 Fe1 69.5(3)
C41 C45 H45 126.0
C44 C45 H45 126.0
Fe1 C45 H45 126.0
Cl3 C46 Cl2 112.7(4)
Cl3 C46 H46A 109.1
Cl2 C46 H46A 109.1
Cl3 C46 H46B 109.1
Cl2 C46 H46B 109.1
H46A C46 H46B 107.8
C13 N1 C14 108.0(4)
C13 N1 C11 109.5(4)
C14 N1 C11 111.3(4)
C13 N1 Pd1 109.8(3)
C14 N1 Pd1 113.9(3)
C11 N1 Pd1 104.2(3)
C21 P1 C15 107.5(2)
C21 P1 C27 99.6(2)
C15 P1 C27 103.0(2)
C21 P1 Pd1 115.57(15)
C15 P1 Pd1 115.47(15)
C27 P1 Pd1 113.85(15)

loop_
_geom_bond_atom_site_label_1
_geom_bond_atom_site_label_2
_geom_bond_distance
Pd1 C1 2.007(4)
Pd1 N1 2.142(3)
Pd1 P1 2.2574(11)
Pd1 Cl1 2.4159(12)
Fe1 C42 2.041(5)
Fe1 C39 2.041(5)
Fe1 C38 2.042(5)
Fe1 C40 2.042(4)
Fe1 C43 2.047(5)
Fe1 C37 2.049(5)
Fe1 C41 2.052(5)
Fe1 C44 2.053(5)
Fe1 C45 2.055(5)
Fe1 C36 2.060(4)
C1 C10 1.390(6)
C1 C2 1.423(6)
C2 C3 1.359(6)
C2 H2 0.9500
C3 C4 1.418(7)
C3 H3 0.9500
C4 C5 1.419(6)
C4 C9 1.424(6)
C5 C6 1.358(7)
C5 H5 0.9500
C6 C7 1.403(7)
C6 H6 0.9500
C7 C8 1.365(7)
C7 H7 0.9500
C8 C9 1.426(7)
C8 H8 0.9500
C9 C10 1.426(6)
C10 C11 1.492(6)
C11 N1 1.513(6)
C11 C12 1.518(7)
C11 H11 1.0000
C12 H12A 0.9800
C12 H12B 0.9800
C12 H12C 0.9800
C13 N1 1.477(6)
C13 H13A 0.9800
C13 H13B 0.9800
C13 H13C 0.9800
C14 N1 1.490(6)
C14 H14A 0.9800
C14 H14B 0.9800
C14 H14C 0.9800
C15 C20 1.393(6)
C15 C16 1.401(6)
C15 P1 1.824(4)
C16 C17 1.390(6)
C16 H16 0.9500
C17 C18 1.390(7)
C17 H17 0.9500
C18 C19 1.379(7)
C18 H18 0.9500
C19 C20 1.408(7)
C19 H19 0.9500
C20 H20 0.9500
C21 C22 1.396(6)
C21 C26 1.399(6)
C21 P1 1.823(5)
C22 C23 1.386(6)
C22 H22 0.9500
C23 C24 1.376(7)
C23 H23 0.9500
C24 C25 1.375(6)
C24 H24 0.9500
C25 C26 1.384(6)
C25 H25 0.9500
C26 H26 0.9500
C27 C36 1.500(6)
C27 C28 1.519(6)
C27 P1 1.871(5)
C27 H27 1.0000
C28 C29 1.517(6)
C28 H28A 0.9900
C28 H28B 0.9900
C29 O1 1.221(5)
C29 C30 1.494(6)
C30 C35 1.387(6)
C30 C31 1.408(6)
C31 C32 1.382(6)
C31 H31 0.9500
C32 C33 1.363(7)
C32 H32 0.9500
C33 C34 1.388(7)
C33 H33 0.9500
C34 C35 1.382(7)
C34 H34 0.9500
C35 H35 0.9500
C36 C40 1.423(6)
C36 C37 1.431(6)
C37 C38 1.420(7)
C37 H37 1.0000
C38 C39 1.423(8)
C38 H38 1.0000
C39 C40 1.408(7)
C39 H39 1.0000
C40 H40 1.0000
C41 C45 1.411(7)
C41 C42 1.422(7)
C41 H41 1.0000
C42 C43 1.414(7)
C42 H42 1.0000
C43 C44 1.411(7)
C43 H43 1.0000
C44 C45 1.432(7)
C44 H44 1.0000
C45 H45 1.0000
C46 Cl3 1.726(8)
C46 Cl2 1.766(7)
C46 H46A 0.9900
C46 H46B 0.9900
